data_7022300
loop_
_publ_author_name
'Xu, Feng'
'Tao, Tao'
'Zhang, Kun'
'Wang, Xiao-Xu'
'Huang, Wei'
'You, Xiao-Zeng'

_publ_section_title
;
 C-C bond cleavage in acetonitrile by copper(II)-bipyridine complexes and
 in situ formation of cyano-bridged mixed-valent copper complexes.
;
_journal_issue 10
_journal_name_full 'Dalton transactions (Cambridge, England : 2003)'
_journal_page_first 3631
_journal_page_last 3645
_journal_paper_doi 10.1039/c2dt32281a
_journal_volume 42
_journal_year 2013
_chemical_formula_moiety 'C25 H16 Cu N5, B F4, H2 O'
_chemical_formula_sum 'C25 H18 B Cu F4 N5 O'
_chemical_formula_weight 554.79
_chemical_name_systematic
;
?
;
_space_group_IT_number 2
_symmetry_cell_setting triclinic
_symmetry_space_group_name_Hall '-P 1'
_symmetry_space_group_name_H-M 'P -1'
_atom_sites_solution_hydrogens geom
_atom_sites_solution_primary direct
_atom_sites_solution_secondary difmap
_audit_creation_method SHELXL-97
_cell_angle_alpha 64.138(2)
_cell_angle_beta 72.057(2)
_cell_angle_gamma 69.254(2)
_cell_formula_units_Z 2
_cell_length_a 10.0341(13)
_cell_length_b 11.5133(15)
_cell_length_c 12.2062(16)
_cell_measurement_reflns_used 1564
_cell_measurement_temperature 291(2)
_cell_measurement_theta_max 22.084
_cell_measurement_theta_min 2.208
_cell_volume 1166.7(3)
_computing_cell_refinement SMART
_computing_data_collection 'SMART (Bruker 2000)'
_computing_data_reduction 'SAINT (Bruker 2000)'
_computing_molecular_graphics SHELXTL
_computing_publication_material SHELXTL
_computing_structure_refinement 'SHELXTL (BRUKER 2000)'
_computing_structure_solution 'SHELXTL (BRUKER 2000)'
_diffrn_ambient_temperature 291(2)
_diffrn_detector_area_resol_mean 0
_diffrn_measured_fraction_theta_full 0.983
_diffrn_measured_fraction_theta_max 0.983
_diffrn_measurement_device_type 'Bruker Smart Apex CCD area detector'
_diffrn_measurement_method '\f and \w scans'
_diffrn_radiation_monochromator graphite
_diffrn_radiation_source 'fine-focus sealed tube'
_diffrn_radiation_type MoK\a
_diffrn_radiation_wavelength 0.71073
_diffrn_reflns_av_R_equivalents 0.0442
_diffrn_reflns_av_sigmaI/netI 0.0850
_diffrn_reflns_limit_h_max 11
_diffrn_reflns_limit_h_min -7
_diffrn_reflns_limit_k_max 13
_diffrn_reflns_limit_k_min -13
_diffrn_reflns_limit_l_max 14
_diffrn_reflns_limit_l_min -14
_diffrn_reflns_number 5918
_diffrn_reflns_theta_full 25.00
_diffrn_reflns_theta_max 25.00
_diffrn_reflns_theta_min 1.89
_diffrn_standards_decay_% 0
_diffrn_standards_interval_count 0
_diffrn_standards_interval_time 0
_diffrn_standards_number 0
_exptl_absorpt_coefficient_mu 0.998
_exptl_absorpt_correction_T_max 0.9068
_exptl_absorpt_correction_T_min 0.8896
_exptl_absorpt_correction_type multi-scan
_exptl_absorpt_process_details 'SADABS, Bruker(2000)'
_exptl_crystal_colour blue
_exptl_crystal_density_diffrn 1.579
_exptl_crystal_density_method 'not measured'
_exptl_crystal_description block
_exptl_crystal_F_000 562
_exptl_crystal_size_max 0.12
_exptl_crystal_size_mid 0.10
_exptl_crystal_size_min 0.10
_refine_diff_density_max 1.097
_refine_diff_density_min -0.490
_refine_diff_density_rms 0.081
_refine_ls_extinction_method none
_refine_ls_goodness_of_fit_ref 1.000
_refine_ls_hydrogen_treatment constr
_refine_ls_matrix_type full
_refine_ls_number_parameters 334
_refine_ls_number_reflns 4040
_refine_ls_number_restraints 0
_refine_ls_restrained_S_all 1.000
_refine_ls_R_factor_all 0.0912
_refine_ls_R_factor_gt 0.0569
_refine_ls_shift/su_max 0.000
_refine_ls_shift/su_mean 0.000
_refine_ls_structure_factor_coef Fsqd
_refine_ls_weighting_details 'calc w=1/[\s^2^(Fo^2^)+(0.0768P)^2^] where P=(Fo^2^+2Fc^2^)/3'
_refine_ls_weighting_scheme calc
_refine_ls_wR_factor_gt 0.1407
_refine_ls_wR_factor_ref 0.1576
_reflns_number_gt 2568
_reflns_number_total 4040
_reflns_threshold_expression >2sigma(I)
_cod_data_source_file c2dt32281a.txt
_cod_data_source_block 6
_cod_depositor_comments
;
The following automatic conversions were performed:

'_symmetry_cell_setting' value 'Triclinic' changed to 'triclinic'
according to /home/saulius/struct/CIF-dictionaries/cif_core.dic
dictionary named 'cif_core.dic' version 2.4.2 from 2011-04-26.

Automatic conversion script
Id: cif_fix_values 1891 2012-01-12 08:04:46Z andrius 
;
_cod_database_code 7022300

loop_
_symmetry_equiv_pos_as_xyz
'x, y, z'
'-x, -y, -z'

loop_
_atom_site_label
_atom_site_type_symbol
_atom_site_fract_x
_atom_site_fract_y
_atom_site_fract_z
_atom_site_U_iso_or_equiv
_atom_site_adp_type
_atom_site_occupancy
_atom_site_symmetry_multiplicity
_atom_site_calc_flag
_atom_site_refinement_flags
Cu1 Cu 0.28597(7) 0.23060(6) 0.73269(5) 0.0460(2) Uani 1 1 d .
B1 B 0.9182(11) 0.2546(9) 0.1657(8) 0.082(2) Uani 1 1 d .
C1 C 0.2019(6) -0.0292(5) 0.9299(5) 0.0526(13) Uani 1 1 d .
H1 H 0.1720 -0.0372 0.8692 0.063 Uiso 1 1 calc R
C2 C 0.1902(6) -0.1258(5) 1.0494(5) 0.0597(15) Uani 1 1 d .
H2 H 0.1526 -0.1965 1.0672 0.072 Uiso 1 1 calc R
C3 C 0.2329(6) -0.1170(5) 1.1381(5) 0.0552(14) Uani 1 1 d .
H3 H 0.2247 -0.1815 1.2176 0.066 Uiso 1 1 calc R
C4 C 0.2900(5) -0.0114(5) 1.1122(4) 0.0436(11) Uani 1 1 d .
C5 C 0.3365(6) 0.0084(5) 1.2007(5) 0.0578(14) Uani 1 1 d .
H5 H 0.3313 -0.0533 1.2816 0.069 Uiso 1 1 calc R
C6 C 0.3876(6) 0.1141(6) 1.1699(5) 0.0589(15) Uani 1 1 d .
H6 H 0.4170 0.1240 1.2299 0.071 Uiso 1 1 calc R
C7 C 0.3976(5) 0.2115(5) 1.0467(4) 0.0470(12) Uani 1 1 d .
C8 C 0.4483(6) 0.3240(6) 1.0079(5) 0.0596(15) Uani 1 1 d .
H8 H 0.4814 0.3386 1.0629 0.072 Uiso 1 1 calc R
C9 C 0.4491(6) 0.4118(6) 0.8895(6) 0.0668(17) Uani 1 1 d .
H9 H 0.4812 0.4878 0.8638 0.080 Uiso 1 1 calc R
C10 C 0.4021(6) 0.3893(5) 0.8057(5) 0.0588(14) Uani 1 1 d .
H10 H 0.4046 0.4501 0.7245 0.071 Uiso 1 1 calc R
C11 C 0.3520(5) 0.1955(4) 0.9582(4) 0.0387(11) Uani 1 1 d .
C12 C 0.2977(5) 0.0831(4) 0.9907(4) 0.0375(10) Uani 1 1 d .
C13 C 0.0118(6) 0.4520(5) 0.7922(5) 0.0561(14) Uani 1 1 d .
H13 H 0.0605 0.4579 0.8424 0.067 Uiso 1 1 calc R
C14 C -0.1259(7) 0.5366(6) 0.7753(6) 0.0721(17) Uani 1 1 d .
H14 H -0.1669 0.5988 0.8135 0.087 Uiso 1 1 calc R
C15 C -0.1996(7) 0.5297(6) 0.7052(6) 0.079(2) Uani 1 1 d .
H15 H -0.2915 0.5865 0.6950 0.095 Uiso 1 1 calc R
C16 C -0.1380(6) 0.4358(5) 0.6463(5) 0.0560(14) Uani 1 1 d .
C17 C -0.2056(7) 0.4201(7) 0.5676(6) 0.078(2) Uani 1 1 d .
H17 H -0.2965 0.4757 0.5519 0.093 Uiso 1 1 calc R
C18 C -0.1416(8) 0.3280(7) 0.5163(6) 0.077(2) Uani 1 1 d .
H18 H -0.1890 0.3198 0.4665 0.093 Uiso 1 1 calc R
C19 C -0.0014(7) 0.2419(6) 0.5367(4) 0.0603(16) Uani 1 1 d .
C20 C 0.0725(9) 0.1420(7) 0.4869(5) 0.077(2) Uani 1 1 d .
H20 H 0.0308 0.1294 0.4360 0.092 Uiso 1 1 calc R
C21 C 0.2039(9) 0.0645(7) 0.5128(6) 0.082(2) Uani 1 1 d .
H21 H 0.2524 -0.0025 0.4808 0.098 Uiso 1 1 calc R
C22 C 0.2670(7) 0.0847(6) 0.5873(5) 0.0658(16) Uani 1 1 d .
H22 H 0.3583 0.0310 0.6035 0.079 Uiso 1 1 calc R
C23 C 0.0683(6) 0.2563(5) 0.6125(4) 0.0467(12) Uani 1 1 d .
C24 C 0.0002(5) 0.3549(5) 0.6672(4) 0.0445(12) Uani 1 1 d .
C25 C 0.4460(6) 0.2702(5) 0.5941(5) 0.0568(14) Uani 1 1 d .
F1 F 0.8648(6) 0.3053(6) 0.2535(5) 0.149(2) Uani 1 1 d .
F2 F 0.9591(7) 0.1229(5) 0.2186(7) 0.175(2) Uani 1 1 d .
F3 F 1.0289(7) 0.3034(7) 0.0888(6) 0.188(3) Uani 1 1 d .
F4 F 0.8034(7) 0.2892(6) 0.1072(5) 0.153(2) Uani 1 1 d .
N1 N 0.2539(4) 0.0733(4) 0.9004(3) 0.0433(10) Uani 1 1 d .
N2 N 0.3537(4) 0.2823(4) 0.8400(4) 0.0449(10) Uani 1 1 d .
N3 N 0.0742(4) 0.3634(4) 0.7378(3) 0.0443(10) Uani 1 1 d .
N4 N 0.2015(5) 0.1779(4) 0.6361(3) 0.0489(10) Uani 1 1 d .
N5 N 0.5351(6) 0.2916(7) 0.5098(5) 0.0934(19) Uani 1 1 d .
O1 O 0.5510(5) 0.2432(4) 0.2903(4) 0.0940(14) Uani 1 1 d .
H1B H 0.5462 0.2566 0.3548 0.141 Uiso 1 1 d R
H1A H 0.6254 0.2636 0.2376 0.141 Uiso 1 1 d R

loop_
_atom_site_aniso_label
_atom_site_aniso_U_11
_atom_site_aniso_U_22
_atom_site_aniso_U_33
_atom_site_aniso_U_23
_atom_site_aniso_U_13
_atom_site_aniso_U_12
Cu1 0.0521(4) 0.0508(4) 0.0408(4) -0.0173(3) -0.0109(3) -0.0170(3)
B1 0.092(6) 0.094(6) 0.076(5) -0.048(5) -0.002(5) -0.031(5)
C1 0.067(4) 0.050(3) 0.049(3) -0.018(3) -0.010(3) -0.024(3)
C2 0.068(4) 0.050(3) 0.063(4) -0.019(3) -0.003(3) -0.029(3)
C3 0.062(4) 0.049(3) 0.041(3) -0.008(2) -0.004(3) -0.015(3)
C4 0.042(3) 0.048(3) 0.040(3) -0.020(2) -0.009(2) -0.005(2)
C5 0.063(4) 0.065(3) 0.042(3) -0.018(3) -0.018(3) -0.006(3)
C6 0.055(3) 0.079(4) 0.050(3) -0.033(3) -0.024(3) -0.001(3)
C7 0.042(3) 0.056(3) 0.052(3) -0.031(3) -0.013(2) -0.005(2)
C8 0.063(4) 0.068(4) 0.069(4) -0.042(3) -0.019(3) -0.011(3)
C9 0.071(4) 0.060(3) 0.098(5) -0.046(4) -0.023(4) -0.021(3)
C10 0.074(4) 0.053(3) 0.054(3) -0.017(3) -0.011(3) -0.027(3)
C11 0.036(3) 0.041(3) 0.041(3) -0.020(2) -0.007(2) -0.006(2)
C12 0.032(3) 0.043(3) 0.039(3) -0.020(2) -0.005(2) -0.006(2)
C13 0.064(4) 0.051(3) 0.054(3) -0.019(3) -0.005(3) -0.021(3)
C14 0.062(4) 0.055(4) 0.086(5) -0.030(3) 0.001(4) -0.008(3)
C15 0.046(4) 0.060(4) 0.088(5) 0.004(4) -0.005(3) -0.013(3)
C16 0.049(3) 0.050(3) 0.053(3) 0.002(3) -0.012(3) -0.019(3)
C17 0.062(4) 0.088(5) 0.065(4) 0.014(4) -0.033(3) -0.035(4)
C18 0.087(5) 0.092(5) 0.058(4) 0.005(4) -0.032(4) -0.055(5)
C19 0.075(4) 0.076(4) 0.033(3) 0.003(3) -0.016(3) -0.048(4)
C20 0.121(6) 0.089(5) 0.050(3) -0.023(3) -0.023(4) -0.057(5)
C21 0.117(6) 0.093(5) 0.059(4) -0.046(4) -0.008(4) -0.039(5)
C22 0.080(4) 0.074(4) 0.057(3) -0.038(3) -0.009(3) -0.022(3)
C23 0.056(3) 0.054(3) 0.032(3) -0.007(2) -0.011(2) -0.026(3)
C24 0.049(3) 0.046(3) 0.031(2) 0.002(2) -0.012(2) -0.021(3)
C25 0.053(3) 0.074(4) 0.045(3) -0.020(3) -0.013(3) -0.017(3)
F1 0.167(5) 0.204(5) 0.125(4) -0.100(4) -0.016(4) -0.062(4)
F2 0.173(6) 0.099(4) 0.246(7) -0.048(4) -0.062(5) -0.027(4)
F3 0.143(5) 0.209(6) 0.146(5) -0.035(4) 0.025(4) -0.054(5)
F4 0.157(5) 0.192(5) 0.155(5) -0.090(4) -0.069(4) -0.025(4)
N1 0.047(2) 0.043(2) 0.045(2) -0.0175(19) -0.0110(19) -0.014(2)
N2 0.052(3) 0.041(2) 0.047(2) -0.017(2) -0.011(2) -0.015(2)
N3 0.048(2) 0.044(2) 0.038(2) -0.0091(19) -0.0084(19) -0.017(2)
N4 0.054(3) 0.057(3) 0.044(2) -0.025(2) -0.006(2) -0.018(2)
N5 0.072(4) 0.161(6) 0.060(3) -0.046(4) -0.001(3) -0.046(4)
O1 0.087(3) 0.113(3) 0.106(3) -0.059(3) -0.035(3) -0.014(3)

loop_
_atom_type_symbol
_atom_type_description
_atom_type_scat_dispersion_real
_atom_type_scat_dispersion_imag
_atom_type_scat_source
Cu Cu 0.3201 1.2651 'International Tables Vol C Tables 4.2.6.8 and 6.1.1.4'
N N 0.0061 0.0033 'International Tables Vol C Tables 4.2.6.8 and 6.1.1.4'
C C 0.0033 0.0016 'International Tables Vol C Tables 4.2.6.8 and 6.1.1.4'
H H 0.0000 0.0000 'International Tables Vol C Tables 4.2.6.8 and 6.1.1.4'
O O 0.0106 0.0060 'International Tables Vol C Tables 4.2.6.8 and 6.1.1.4'
B B 0.0013 0.0007 'International Tables Vol C Tables 4.2.6.8 and 6.1.1.4'
F F 0.0171 0.0103 'International Tables Vol C Tables 4.2.6.8 and 6.1.1.4'

loop_
_geom_angle_atom_site_label_1
_geom_angle_atom_site_label_2
_geom_angle_atom_site_label_3
_geom_angle
C25 Cu1 N2 94.21(19)
C25 Cu1 N4 90.79(19)
N2 Cu1 N4 174.92(17)
C25 Cu1 N1 136.6(2)
N2 Cu1 N1 80.72(15)
N4 Cu1 N1 96.23(15)
C25 Cu1 N3 123.00(19)
N2 Cu1 N3 96.51(15)
N4 Cu1 N3 79.98(16)
N1 Cu1 N3 100.35(15)
F1 B1 F2 108.5(8)
F1 B1 F3 110.2(7)
F2 B1 F3 111.1(8)
F1 B1 F4 105.4(8)
F2 B1 F4 108.9(7)
F3 B1 F4 112.5(8)
N1 C1 C2 122.1(5)
N1 C1 H1 118.9
C2 C1 H1 118.9
C3 C2 C1 120.2(5)
C3 C2 H2 119.9
C1 C2 H2 119.9
C2 C3 C4 120.3(5)
C2 C3 H3 119.8
C4 C3 H3 119.8
C3 C4 C12 116.8(4)
C3 C4 C5 124.7(5)
C12 C4 C5 118.5(4)
C6 C5 C4 121.6(5)
C6 C5 H5 119.2
C4 C5 H5 119.2
C5 C6 C7 121.2(5)
C5 C6 H6 119.4
C7 C6 H6 119.4
C8 C7 C11 116.8(5)
C8 C7 C6 124.6(5)
C11 C7 C6 118.6(5)
C9 C8 C7 119.5(5)
C9 C8 H8 120.2
C7 C8 H8 120.2
C8 C9 C10 120.6(5)
C8 C9 H9 119.7
C10 C9 H9 119.7
N2 C10 C9 121.2(5)
N2 C10 H10 119.4
C9 C10 H10 119.4
N2 C11 C7 123.7(4)
N2 C11 C12 115.9(4)
C7 C11 C12 120.3(4)
N1 C12 C4 122.5(4)
N1 C12 C11 117.6(4)
C4 C12 C11 119.8(4)
N3 C13 C14 121.1(6)
N3 C13 H13 119.5
C14 C13 H13 119.5
C15 C14 C13 121.1(6)
C15 C14 H14 119.5
C13 C14 H14 119.5
C14 C15 C16 119.9(6)
C14 C15 H15 120.1
C16 C15 H15 120.1
C24 C16 C15 115.9(5)
C24 C16 C17 119.1(6)
C15 C16 C17 125.0(6)
C18 C17 C16 121.7(6)
C18 C17 H17 119.1
C16 C17 H17 119.1
C17 C18 C19 120.9(6)
C17 C18 H18 119.5
C19 C18 H18 119.5
C20 C19 C23 117.2(6)
C20 C19 C18 124.4(6)
C23 C19 C18 118.5(6)
C21 C20 C19 119.9(6)
C21 C20 H20 120.0
C19 C20 H20 120.0
C20 C21 C22 120.0(6)
C20 C21 H21 120.0
C22 C21 H21 120.0
N4 C22 C21 122.2(6)
N4 C22 H22 118.9
C21 C22 H22 118.9
N4 C23 C19 121.8(5)
N4 C23 C24 117.5(4)
C19 C23 C24 120.7(5)
N3 C24 C16 123.7(5)
N3 C24 C23 117.3(4)
C16 C24 C23 119.0(5)
N5 C25 Cu1 176.0(5)
C1 N1 C12 118.1(4)
C1 N1 Cu1 131.0(3)
C12 N1 Cu1 110.9(3)
C10 N2 C11 118.1(4)
C10 N2 Cu1 127.1(3)
C11 N2 Cu1 114.8(3)
C13 N3 C24 118.4(5)
C13 N3 Cu1 130.9(4)
C24 N3 Cu1 110.7(3)
C22 N4 C23 118.9(5)
C22 N4 Cu1 126.8(4)
C23 N4 Cu1 114.1(3)
H1B O1 H1A 109.5

loop_
_geom_bond_atom_site_label_1
_geom_bond_atom_site_label_2
_geom_bond_distance
Cu1 C25 1.955(6)
Cu1 N2 2.011(4)
Cu1 N4 2.020(4)
Cu1 N1 2.085(4)
Cu1 N3 2.135(4)
B1 F1 1.321(9)
B1 F2 1.324(9)
B1 F3 1.330(10)
B1 F4 1.389(10)
C1 N1 1.321(6)
C1 C2 1.396(7)
C1 H1 0.9300
C2 C3 1.333(7)
C2 H2 0.9300
C3 C4 1.398(7)
C3 H3 0.9300
C4 C12 1.404(6)
C4 C5 1.428(6)
C5 C6 1.345(7)
C5 H5 0.9300
C6 C7 1.431(7)
C6 H6 0.9300
C7 C8 1.394(7)
C7 C11 1.396(6)
C8 C9 1.355(8)
C8 H8 0.9300
C9 C10 1.397(7)
C9 H9 0.9300
C10 N2 1.333(6)
C10 H10 0.9300
C11 N2 1.349(6)
C11 C12 1.431(6)
C12 N1 1.364(5)
C13 N3 1.324(6)
C13 C14 1.396(8)
C13 H13 0.9300
C14 C15 1.333(9)
C14 H14 0.9300
C15 C16 1.413(8)
C15 H15 0.9300
C16 C24 1.397(7)
C16 C17 1.434(8)
C17 C18 1.334(9)
C17 H17 0.9300
C18 C19 1.427(9)
C18 H18 0.9300
C19 C20 1.403(8)
C19 C23 1.410(7)
C20 C21 1.346(9)
C20 H20 0.9300
C21 C22 1.387(8)
C21 H21 0.9300
C22 N4 1.325(6)
C22 H22 0.9300
C23 N4 1.356(6)
C23 C24 1.425(7)
C24 N3 1.351(6)
C25 N5 1.135(7)
O1 H1B 0.8499
O1 H1A 0.8500
